data_4513609
loop_
_publ_author_name
'Liu, Jian-Jun'
'Guan, Ying-Fang'
'Lin, Mei-Jin'
'Huang, Chang-Cang'
'Dai, Wen-Xin'

_publ_section_title
;
 Luminescent Coordination Polymer with Conjugated Lewis Acid Sites for the
 Detection of Organic Amines
;
_journal_issue 10
_journal_name_full 'Crystal Growth &amp; Design'
_journal_page_first 5040
_journal_paper_doi 10.1021/acs.cgd.5b01026
_journal_volume 15
_journal_year 2015
_chemical_formula_moiety 'C72 H48 Eu3 N13 O35, 10(C H4 O)'
_chemical_formula_sum 'C82 H88 Eu3 N13 O45'
_chemical_formula_weight 2431.53
_chemical_name_systematic
; 
 ? 
;
_space_group_IT_number 15
_symmetry_cell_setting monoclinic
_symmetry_space_group_name_Hall '-C 2yc'
_symmetry_space_group_name_H-M 'C 1 2/c 1'
_atom_sites_solution_hydrogens geom
_atom_sites_solution_primary direct
_atom_sites_solution_secondary difmap
_audit_creation_method SHELXL-97
_cell_angle_alpha 90.00
_cell_angle_beta 115.85(3)
_cell_angle_gamma 90.00
_cell_formula_units_Z 4
_cell_length_a 23.068(5)
_cell_length_b 19.934(4)
_cell_length_c 22.714(5)
_cell_measurement_reflns_used 13967
_cell_measurement_temperature 293(2)
_cell_measurement_theta_max 27.5010
_cell_measurement_theta_min 3.2406
_cell_volume 9400(4)
_computing_cell_refinement 'CrystalClear (Rigaku Inc., 2007)'
_computing_data_collection 'CrystalClear (Rigaku Inc., 2007)'
_computing_data_reduction 'CrystalClear (Rigaku Inc., 2007)'
_computing_molecular_graphics 'DIAMOND (Brandenburg, 2004)'
_computing_publication_material 'SHELXL97 and publCIF (Westrip, 2010)'
_computing_structure_refinement 'SHELXL-97 (Sheldrick, 2008)'
_computing_structure_solution 'SHELXS-97 (Sheldrick, 2008)'
_diffrn_ambient_temperature 293(2)
_diffrn_measured_fraction_theta_full 0.997
_diffrn_measured_fraction_theta_max 0.997
_diffrn_measurement_device_type 'Saturn724 (2x2 bin mode)'
_diffrn_radiation_monochromator graphite
_diffrn_radiation_source 'fine-focus sealed tube'
_diffrn_radiation_type MoK\a
_diffrn_radiation_wavelength 0.71073
_diffrn_reflns_av_R_equivalents 0.0706
_diffrn_reflns_av_sigmaI/netI 0.0694
_diffrn_reflns_limit_h_max 29
_diffrn_reflns_limit_h_min -29
_diffrn_reflns_limit_k_max 24
_diffrn_reflns_limit_k_min -25
_diffrn_reflns_limit_l_max 29
_diffrn_reflns_limit_l_min -29
_diffrn_reflns_number 39322
_diffrn_reflns_theta_full 27.50
_diffrn_reflns_theta_max 27.50
_diffrn_reflns_theta_min 3.12
_exptl_absorpt_coefficient_mu 2.082
_exptl_absorpt_correction_T_max 1.0000
_exptl_absorpt_correction_T_min 0.7952
_exptl_absorpt_correction_type multi-scan
_exptl_absorpt_process_details 'CrystalClear (Rigaku Inc., 2007)'
_exptl_crystal_colour yellow
_exptl_crystal_density_diffrn 1.718
_exptl_crystal_density_method 'not measured'
_exptl_crystal_description block
_exptl_crystal_F_000 4880
_exptl_crystal_size_max 0.35
_exptl_crystal_size_mid 0.28
_exptl_crystal_size_min 0.22
_platon_squeeze_details
;
SQUEEZE removed 10 disordered methanol molecules per formula. 
This value calculated based upon volume/count_electrons analysis 
and TGA and elemental analysis
;
_refine_diff_density_max 1.145
_refine_diff_density_min -1.479
_refine_diff_density_rms 0.155
_refine_ls_extinction_method none
_refine_ls_goodness_of_fit_ref 1.111
_refine_ls_hydrogen_treatment constr
_refine_ls_matrix_type full
_refine_ls_number_parameters 566
_refine_ls_number_reflns 10777
_refine_ls_number_restraints 0
_refine_ls_restrained_S_all 1.111
_refine_ls_R_factor_all 0.0872
_refine_ls_R_factor_gt 0.0706
_refine_ls_shift/su_max 0.002
_refine_ls_shift/su_mean 0.000
_refine_ls_structure_factor_coef Fsqd
_refine_ls_weighting_details 'calc w=1/[\s^2^(Fo^2^)+(0.0728P)^2^+78.6357P] where P=(Fo^2^+2Fc^2^)/3'
_refine_ls_weighting_scheme calc
_refine_ls_wR_factor_gt 0.1675
_refine_ls_wR_factor_ref 0.1775
_reflns_number_gt 9018
_reflns_number_total 10777
_reflns_threshold_expression >2sigma(I)
_cod_data_source_file cg5b01026_si_002.cif
_cod_data_source_block c2c
_cod_depositor_comments
;
The following automatic conversions were performed:

'_exptl_absorpt_correction_type' value 'Multi-scan' changed to
'multi-scan' according to
/usr/data/users/saulius/crontab/automatic-downloads/rss-feeds/ACS/lib/dictionaries/cif_core.dic
dictionary named 'cif_core.dic' version 2.4.2 from 2011-04-26.

Automatic conversion script
Id: cif_fix_values 3271 2015-04-21 07:52:19Z andrius 

 Adding full bibliography for 4513609.cif.
;
_cod_original_cell_volume 9400(3)
_cod_original_sg_symbol_H-M C2/c
_cod_database_code 4513609

loop_
_symmetry_equiv_pos_as_xyz
'x, y, z'
'-x, y, -z+1/2'
'x+1/2, y+1/2, z'
'-x+1/2, y+1/2, -z+1/2'
'-x, -y, -z'
'x, -y, z-1/2'
'-x+1/2, -y+1/2, -z'
'x+1/2, -y+1/2, z-1/2'

loop_
_atom_site_label
_atom_site_type_symbol
_atom_site_fract_x
_atom_site_fract_y
_atom_site_fract_z
_atom_site_U_iso_or_equiv
_atom_site_adp_type
_atom_site_occupancy
_atom_site_symmetry_multiplicity
_atom_site_calc_flag
_atom_site_refinement_flags
_atom_site_disorder_assembly
_atom_site_disorder_group
Eu1 Eu -0.209000(17) 1.09130(2) 0.250767(17) 0.03209(12) Uani 1 1 d . . .
Eu2 Eu 0.0000 0.99227(2) 0.2500 0.02560(13) Uani 1 2 d S . .
C1 C -0.1684(3) 0.9640(4) 0.1691(3) 0.0305(15) Uani 1 1 d . . .
C2 C -0.2017(3) 0.9293(3) 0.1034(3) 0.0266(14) Uani 1 1 d . A .
C3 C -0.1638(3) 0.9006(4) 0.0765(4) 0.0376(18) Uani 1 1 d . . .
H3 H -0.1192 0.9032 0.0986 0.045 Uiso 1 1 calc R A .
C4 C -0.1925(3) 0.8683(4) 0.0171(3) 0.0346(17) Uani 1 1 d . A .
H4 H -0.1675 0.8509 -0.0022 0.042 Uiso 1 1 calc R . .
C5 C -0.2591(3) 0.8619(3) -0.0136(3) 0.0278(14) Uani 1 1 d . . .
C6 C -0.2973(3) 0.8891(4) 0.0130(3) 0.0314(15) Uani 1 1 d . A .
H6 H -0.3418 0.8841 -0.0076 0.038 Uiso 1 1 calc R . .
C7 C -0.2674(3) 0.9245(4) 0.0719(3) 0.0279(14) Uani 1 1 d . . .
H7 H -0.2924 0.9450 0.0897 0.033 Uiso 1 1 calc R A .
C8 C -0.2560(4) 0.7745(4) -0.0864(3) 0.0321(15) Uani 1 1 d . . .
H8 H -0.2167 0.7611 -0.0532 0.038 Uiso 1 1 calc R A .
C9 C -0.2797(4) 0.7419(4) -0.1456(3) 0.0328(16) Uani 1 1 d . A .
H9 H -0.2559 0.7079 -0.1528 0.039 Uiso 1 1 calc R . .
C10 C -0.3389(3) 0.7597(4) -0.1943(3) 0.0268(14) Uani 1 1 d . . .
C11 C -0.3735(4) 0.8098(4) -0.1806(3) 0.0384(17) Uani 1 1 d . A .
H11 H -0.4147 0.8210 -0.2115 0.046 Uiso 1 1 calc R . .
C12 C -0.3466(4) 0.8426(4) -0.1216(3) 0.0385(17) Uani 1 1 d . . .
H12 H -0.3691 0.8772 -0.1134 0.046 Uiso 1 1 calc R A .
C13 C -0.3470(3) 0.6621(4) -0.2668(3) 0.0285(14) Uani 1 1 d . . .
H13 H -0.3144 0.6409 -0.2313 0.034 Uiso 1 1 calc R A .
C14 C -0.3763(3) 0.6298(4) -0.3266(3) 0.0268(14) Uani 1 1 d . A .
H14 H -0.3644 0.5861 -0.3307 0.032 Uiso 1 1 calc R . .
C15 C -0.4392(3) 0.7241(3) -0.3733(3) 0.0286(14) Uani 1 1 d . A .
H15 H -0.4694 0.7457 -0.4102 0.034 Uiso 1 1 calc R . .
C16 C -0.4130(4) 0.7566(4) -0.3145(3) 0.0323(15) Uani 1 1 d . . .
H16 H -0.4265 0.7998 -0.3110 0.039 Uiso 1 1 calc R A .
C17 C -0.3665(3) 0.7256(4) -0.2603(3) 0.0272(14) Uani 1 1 d . A .
C18 C -0.4168(3) 0.5928(4) -0.4665(3) 0.0330(16) Uani 1 1 d . . .
H18 H -0.3724 0.5896 -0.4426 0.040 Uiso 1 1 calc R . .
C19 C -0.4481(3) 0.5635(4) -0.5283(3) 0.0327(16) Uani 1 1 d . . .
H19 H -0.4242 0.5407 -0.5460 0.039 Uiso 1 1 calc R . .
C20 C -0.5143(3) 0.5681(3) -0.5635(3) 0.0213(12) Uani 1 1 d . . .
C21 C -0.5493(3) 0.6006(3) -0.5354(3) 0.0229(13) Uani 1 1 d . . .
H21 H -0.5939 0.6030 -0.5583 0.028 Uiso 1 1 calc R . .
C22 C -0.5191(3) 0.6294(3) -0.4741(3) 0.0237(13) Uani 1 1 d . . .
H22 H -0.5430 0.6501 -0.4553 0.028 Uiso 1 1 calc R . .
C23 C -0.4535(3) 0.6268(3) -0.4418(3) 0.0240(13) Uani 1 1 d . A .
C24 C -0.5474(3) 0.5399(3) -0.6315(3) 0.0248(13) Uani 1 1 d . . .
C25 C -0.1014(4) 1.1370(4) 0.1882(4) 0.0416(19) Uani 1 1 d . . .
C26 C -0.0844(3) 1.1946(3) 0.1551(4) 0.0304(15) Uani 1 1 d . A .
C27 C -0.1288(4) 1.2452(4) 0.1280(5) 0.051(2) Uani 1 1 d . . .
H27 H -0.1682 1.2433 0.1300 0.061 Uiso 1 1 calc R A .
C28 C -0.1142(4) 1.3003(4) 0.0972(6) 0.061(3) Uani 1 1 d . A .
H28 H -0.1437 1.3347 0.0784 0.073 Uiso 1 1 calc R . .
C29 C -0.0558(4) 1.3014(4) 0.0960(4) 0.0347(16) Uani 1 1 d . . .
C30 C -0.0116(4) 1.2512(4) 0.1211(4) 0.044(2) Uani 1 1 d . A .
H30 H 0.0272 1.2525 0.1179 0.053 Uiso 1 1 calc R . .
C31 C -0.0264(4) 1.1979(4) 0.1519(4) 0.046(2) Uani 1 1 d . . .
H31 H 0.0037 1.1639 0.1707 0.056 Uiso 1 1 calc R A .
C32 C -0.0791(5) 1.3813(5) 0.0063(5) 0.068(3) Uani 1 1 d . . .
H32 H -0.1172 1.3582 -0.0181 0.082 Uiso 1 1 calc R A .
C33 C -0.0649(5) 1.4351(5) -0.0200(5) 0.066(3) Uani 1 1 d . A .
H33 H -0.0932 1.4488 -0.0619 0.080 Uiso 1 1 calc R . .
C34 C -0.0093(4) 1.4705(4) 0.0139(4) 0.047(2) Uani 1 1 d . . .
C35 C 0.0348(4) 1.4440(4) 0.0743(4) 0.046(2) Uani 1 1 d . A .
H35 H 0.0753 1.4632 0.0968 0.055 Uiso 1 1 calc R . .
C36 C 0.0173(4) 1.3895(4) 0.0992(4) 0.047(2) Uani 1 1 d . . .
H36 H 0.0461 1.3728 0.1397 0.057 Uiso 1 1 calc R A .
O1 O -0.2039(2) 0.9949(3) 0.1891(2) 0.0345(12) Uani 1 1 d . A .
O2 O -0.1097(2) 0.9569(3) 0.1996(2) 0.0414(14) Uani 1 1 d . A .
O3 O -0.5139(2) 0.5056(3) -0.6512(2) 0.0376(13) Uani 1 1 d . . .
O4 O -0.6063(2) 0.5517(2) -0.6647(2) 0.0293(10) Uani 1 1 d . . .
O5A O -0.0518(12) 1.0983(8) 0.2221(15) 0.055(8) Uani 0.60(5) 1 d P A 1
O5B O -0.0773(9) 1.0780(10) 0.1832(15) 0.033(6) Uani 0.40(5) 1 d P A 2
O6 O -0.1487(2) 1.1397(3) 0.1982(3) 0.0392(12) Uani 1 1 d . A .
O7 O -0.0001(2) 0.8728(2) 0.2979(2) 0.0285(10) Uani 1 1 d . A .
O8 O 0.0000 0.7776(3) 0.2500 0.053(2) Uani 1 2 d S . .
O9 O -0.2265(3) 0.9966(3) 0.3221(3) 0.0487(15) Uani 1 1 d . . .
O10 O -0.2146(3) 1.0960(3) 0.3632(2) 0.0378(12) Uani 1 1 d . . .
O11 O -0.2226(6) 1.0113(5) 0.4181(4) 0.120(4) Uani 1 1 d . . .
O12 O -0.3281(4) 1.0215(4) 0.1861(3) 0.0669(19) Uani 1 1 d . . .
O13 O -0.3245(3) 1.1077(5) 0.2426(3) 0.070(2) Uani 1 1 d . . .
O14 O -0.4149(4) 1.0620(6) 0.1874(5) 0.112(4) Uani 1 1 d . . .
O15 O -0.2900(3) 1.1287(5) 0.1297(3) 0.0598(19) Uani 1 1 d . . .
O16 O -0.2628(4) 1.2099(4) 0.1987(4) 0.073(2) Uani 1 1 d . . .
O17 O -0.3190(4) 1.2305(6) 0.0939(4) 0.107(4) Uani 1 1 d . . .
O18 O -0.1557(4) 1.1959(3) 0.3154(3) 0.0613(19) Uani 1 1 d . . .
N1 N -0.2881(3) 0.8251(3) -0.0754(3) 0.0284(12) Uani 1 1 d . A .
N2 N -0.4214(3) 0.6605(3) -0.3782(2) 0.0226(11) Uani 1 1 d . . .
N3 N -0.0397(3) 1.3594(3) 0.0676(3) 0.0416(16) Uani 1 1 d . A .
N4 N 0.0000 0.8411(4) 0.2500 0.0325(19) Uani 1 2 d S . .
N5 N -0.2220(4) 1.0340(5) 0.3679(3) 0.052(2) Uani 1 1 d . . .
N6 N -0.3540(4) 1.0637(5) 0.2071(4) 0.060(2) Uani 1 1 d . . .
N7 N -0.2912(4) 1.1918(6) 0.1403(5) 0.073(3) Uani 1 1 d . . .

loop_
_atom_site_aniso_label
_atom_site_aniso_U_11
_atom_site_aniso_U_22
_atom_site_aniso_U_33
_atom_site_aniso_U_23
_atom_site_aniso_U_13
_atom_site_aniso_U_12
Eu1 0.0289(2) 0.0424(2) 0.0243(2) -0.00288(15) 0.01112(15) 0.00419(14)
Eu2 0.0277(2) 0.0228(2) 0.0300(3) 0.000 0.0160(2) 0.000
C1 0.034(4) 0.040(4) 0.017(3) -0.010(3) 0.012(3) -0.002(3)
C2 0.025(3) 0.033(4) 0.015(3) -0.010(3) 0.003(3) -0.004(3)
C3 0.021(3) 0.063(5) 0.026(4) -0.024(3) 0.008(3) -0.010(3)
C4 0.028(4) 0.054(5) 0.025(3) -0.020(3) 0.015(3) -0.014(3)
C5 0.031(4) 0.032(4) 0.018(3) -0.011(3) 0.009(3) -0.012(3)
C6 0.028(4) 0.036(4) 0.025(3) -0.007(3) 0.007(3) -0.007(3)
C7 0.022(3) 0.040(4) 0.017(3) -0.009(3) 0.004(3) -0.007(3)
C8 0.035(4) 0.036(4) 0.022(3) -0.003(3) 0.010(3) -0.008(3)
C9 0.040(4) 0.035(4) 0.024(3) -0.013(3) 0.015(3) -0.012(3)
C10 0.026(3) 0.036(4) 0.013(3) -0.007(3) 0.003(3) -0.013(3)
C11 0.031(4) 0.053(5) 0.019(3) -0.007(3) 0.000(3) -0.004(3)
C12 0.042(4) 0.047(5) 0.022(3) -0.009(3) 0.010(3) -0.003(3)
C13 0.023(3) 0.035(4) 0.028(3) 0.006(3) 0.011(3) -0.008(3)
C14 0.029(3) 0.032(4) 0.016(3) -0.009(3) 0.007(3) -0.008(3)
C15 0.035(4) 0.032(4) 0.016(3) -0.006(3) 0.008(3) -0.008(3)
C16 0.040(4) 0.029(4) 0.026(4) -0.009(3) 0.012(3) -0.006(3)
C17 0.027(3) 0.039(4) 0.015(3) -0.009(3) 0.008(3) -0.012(3)
C18 0.022(3) 0.054(5) 0.015(3) -0.009(3) 0.001(3) -0.002(3)
C19 0.028(4) 0.054(5) 0.018(3) -0.011(3) 0.012(3) 0.001(3)
C20 0.018(3) 0.030(3) 0.010(3) -0.006(2) 0.001(2) -0.003(2)
C21 0.021(3) 0.025(3) 0.021(3) -0.005(2) 0.008(3) -0.004(2)
C22 0.020(3) 0.030(3) 0.018(3) -0.010(3) 0.005(3) -0.002(2)
C23 0.024(3) 0.031(3) 0.016(3) -0.006(2) 0.008(3) -0.006(3)
C24 0.028(3) 0.030(3) 0.015(3) -0.007(2) 0.008(3) -0.001(3)
C25 0.055(5) 0.031(4) 0.050(5) 0.027(4) 0.033(4) 0.019(3)
C26 0.034(4) 0.021(3) 0.040(4) 0.009(3) 0.020(3) 0.004(3)
C27 0.030(4) 0.036(4) 0.084(7) 0.019(4) 0.024(4) 0.008(3)
C28 0.037(5) 0.032(4) 0.106(8) 0.035(5) 0.026(5) 0.013(3)
C29 0.034(4) 0.025(4) 0.038(4) 0.012(3) 0.009(3) -0.003(3)
C30 0.046(5) 0.050(5) 0.051(5) 0.018(4) 0.035(4) 0.013(4)
C31 0.053(5) 0.032(4) 0.070(6) 0.029(4) 0.042(5) 0.027(4)
C32 0.048(5) 0.065(6) 0.058(6) 0.035(5) -0.008(5) -0.019(5)
C33 0.047(5) 0.057(6) 0.061(6) 0.039(5) -0.008(5) -0.013(4)
C34 0.036(4) 0.040(5) 0.048(5) 0.020(4) 0.003(4) 0.002(3)
C35 0.044(5) 0.038(4) 0.040(4) 0.008(4) 0.004(4) -0.019(4)
C36 0.049(5) 0.037(4) 0.043(5) 0.017(4) 0.009(4) -0.006(4)
O1 0.020(2) 0.055(3) 0.027(2) -0.018(2) 0.008(2) -0.004(2)
O2 0.017(2) 0.073(4) 0.024(3) -0.025(3) 0.001(2) -0.001(2)
O3 0.035(3) 0.055(3) 0.017(2) -0.016(2) 0.005(2) 0.010(2)
O4 0.027(2) 0.039(3) 0.015(2) -0.0066(19) 0.0031(19) 0.005(2)
O5A 0.068(12) 0.035(7) 0.083(17) 0.027(9) 0.051(13) 0.017(8)
O5B 0.026(9) 0.027(8) 0.043(14) 0.011(8) 0.012(9) 0.001(6)
O6 0.034(3) 0.052(3) 0.038(3) 0.012(2) 0.022(2) 0.007(2)
O7 0.034(3) 0.026(2) 0.031(3) 0.0025(19) 0.018(2) 0.0015(19)
O8 0.076(6) 0.015(3) 0.106(7) 0.000 0.074(6) 0.000
O9 0.050(4) 0.057(4) 0.038(3) -0.010(3) 0.017(3) -0.018(3)
O10 0.037(3) 0.052(4) 0.028(3) 0.000(2) 0.017(2) 0.009(2)
O11 0.210(12) 0.114(8) 0.071(6) 0.005(5) 0.093(7) -0.047(8)
O12 0.063(5) 0.084(5) 0.055(4) -0.002(4) 0.026(4) 0.001(4)
O13 0.045(4) 0.120(7) 0.042(4) -0.007(4) 0.017(3) 0.015(4)
O14 0.058(5) 0.172(10) 0.112(8) -0.030(7) 0.041(5) -0.021(6)
O15 0.041(4) 0.106(6) 0.024(3) 0.009(3) 0.006(3) -0.007(4)
O16 0.070(5) 0.092(6) 0.067(5) 0.029(4) 0.039(4) 0.045(4)
O17 0.069(5) 0.156(9) 0.082(6) 0.076(6) 0.018(5) 0.041(6)
O18 0.103(6) 0.038(3) 0.041(3) -0.006(3) 0.029(4) -0.002(3)
N1 0.027(3) 0.036(3) 0.019(3) -0.009(2) 0.007(2) -0.013(2)
N2 0.027(3) 0.026(3) 0.012(2) -0.007(2) 0.006(2) -0.008(2)
N3 0.042(4) 0.026(3) 0.045(4) 0.020(3) 0.008(3) -0.007(3)
N4 0.030(4) 0.027(4) 0.047(5) 0.000 0.023(4) 0.000
N5 0.043(4) 0.087(6) 0.035(4) 0.004(4) 0.023(3) -0.012(4)
N6 0.043(4) 0.098(7) 0.051(5) -0.009(5) 0.033(4) -0.008(4)
N7 0.049(5) 0.098(8) 0.076(7) 0.026(6) 0.031(5) 0.022(5)

loop_
_atom_type_symbol
_atom_type_description
_atom_type_scat_dispersion_real
_atom_type_scat_dispersion_imag
_atom_type_scat_source
C C 0.0033 0.0016 'International Tables Vol C Tables 4.2.6.8 and 6.1.1.4'
H H 0.0000 0.0000 'International Tables Vol C Tables 4.2.6.8 and 6.1.1.4'
N N 0.0061 0.0033 'International Tables Vol C Tables 4.2.6.8 and 6.1.1.4'
O O 0.0106 0.0060 'International Tables Vol C Tables 4.2.6.8 and 6.1.1.4'
Eu Eu -0.1578 3.6682 'International Tables Vol C Tables 4.2.6.8 and 6.1.1.4'

loop_
_geom_angle_atom_site_label_1
_geom_angle_atom_site_label_2
_geom_angle_atom_site_label_3
_geom_angle
_geom_angle_site_symmetry_1
_geom_angle_site_symmetry_3
O6 Eu1 O1 81.06(19) . .
O6 Eu1 O4 86.98(17) . 3_556
O1 Eu1 O4 85.55(16) . 3_556
O6 Eu1 O18 73.6(2) . .
O1 Eu1 O18 149.0(2) . .
O4 Eu1 O18 75.6(2) 3_556 .
O6 Eu1 O13 135.3(2) . .
O1 Eu1 O13 111.5(2) . .
O4 Eu1 O13 135.00(19) 3_556 .
O18 Eu1 O13 99.2(3) . .
O6 Eu1 O10 139.39(19) . .
O1 Eu1 O10 129.22(18) . .
O4 Eu1 O10 71.79(16) 3_556 .
O18 Eu1 O10 67.9(2) . .
O13 Eu1 O10 65.24(19) . .
O6 Eu1 O9 150.96(19) . .
O1 Eu1 O9 81.15(19) . .
O4 Eu1 O9 68.91(18) 3_556 .
O18 Eu1 O9 113.51(19) . .
O13 Eu1 O9 73.0(2) . .
O10 Eu1 O9 48.53(18) . .
O6 Eu1 O15 70.85(19) . .
O1 Eu1 O15 79.2(2) . .
O4 Eu1 O15 154.70(19) 3_556 .
O18 Eu1 O15 108.1(2) . .
O13 Eu1 O15 70.0(2) . .
O10 Eu1 O15 133.3(2) . .
O9 Eu1 O15 127.4(2) . .
O6 Eu1 O16 71.6(2) . .
O1 Eu1 O16 125.0(2) . .
O4 Eu1 O16 137.2(2) 3_556 .
O18 Eu1 O16 63.0(3) . .
O13 Eu1 O16 66.3(3) . .
O10 Eu1 O16 100.9(2) . .
O9 Eu1 O16 137.4(2) . .
O15 Eu1 O16 47.2(3) . .
O6 Eu1 O12 125.3(2) . .
O1 Eu1 O12 65.93(19) . .
O4 Eu1 O12 129.4(2) 3_556 .
O18 Eu1 O12 144.5(2) . .
O13 Eu1 O12 45.5(2) . .
O10 Eu1 O12 94.25(19) . .
O9 Eu1 O12 66.1(2) . .
O15 Eu1 O12 61.4(2) . .
O16 Eu1 O12 92.7(3) . .
O6 Eu1 N5 153.07(19) . .
O1 Eu1 N5 105.0(2) . .
O4 Eu1 N5 67.73(18) 3_556 .
O18 Eu1 N5 90.6(2) . .
O13 Eu1 N5 67.7(2) . .
O10 Eu1 N5 24.4(2) . .
O9 Eu1 N5 24.2(2) . .
O15 Eu1 N5 135.8(2) . .
O16 Eu1 N5 120.9(2) . .
O12 Eu1 N5 80.0(2) . .
O6 Eu1 N6 133.8(2) . .
O1 Eu1 N6 89.5(2) . .
O4 Eu1 N6 137.5(2) 3_556 .
O18 Eu1 N6 121.0(3) . .
O13 Eu1 N6 21.9(2) . .
O10 Eu1 N6 79.2(2) . .
O9 Eu1 N6 68.6(2) . .
O15 Eu1 N6 63.0(2) . .
O16 Eu1 N6 77.8(3) . .
O12 Eu1 N6 23.6(2) . .
N5 Eu1 N6 73.0(2) . .
O5A Eu2 O5A 54.2(14) 2 .
O5A Eu2 O2 134.2(7) 2 .
O5A Eu2 O2 80.2(7) . .
O5A Eu2 O2 80.2(7) 2 2
O5A Eu2 O2 134.2(7) . 2
O2 Eu2 O2 145.6(3) . 2
O5A Eu2 O3 84.8(5) 2 3_556
O5A Eu2 O3 84.0(6) . 3_556
O2 Eu2 O3 86.32(18) . 3_556
O2 Eu2 O3 97.42(17) 2 3_556
O5A Eu2 O3 84.0(6) 2 4_454
O5A Eu2 O3 84.8(5) . 4_454
O2 Eu2 O3 97.42(17) . 4_454
O2 Eu2 O3 86.32(18) 2 4_454
O3 Eu2 O3 167.4(3) 3_556 4_454
O5A Eu2 O5B 21.7(4) 2 2
O5A Eu2 O5B 72.0(14) . 2
O2 Eu2 O5B 146.5(4) . 2
O2 Eu2 O5B 65.0(5) 2 2
O3 Eu2 O5B 72.8(6) 3_556 2
O3 Eu2 O5B 98.2(6) 4_454 2
O5A Eu2 O5B 72.0(14) 2 .
O5A Eu2 O5B 21.7(4) . .
O2 Eu2 O5B 65.0(5) . .
O2 Eu2 O5B 146.5(4) 2 .
O3 Eu2 O5B 98.2(6) 3_556 .
O3 Eu2 O5B 72.8(6) 4_454 .
O5B Eu2 O5B 91.9(14) 2 .
O5A Eu2 O7 146.0(3) 2 2
O5A Eu2 O7 142.2(8) . 2
O2 Eu2 O7 74.02(17) . 2
O2 Eu2 O7 74.81(18) 2 2
O3 Eu2 O7 120.69(17) 3_556 2
O3 Eu2 O7 71.90(17) 4_454 2
O5B Eu2 O7 139.2(4) 2 2
O5B Eu2 O7 120.5(8) . 2
O5A Eu2 O7 142.2(8) 2 .
O5A Eu2 O7 146.0(3) . .
O2 Eu2 O7 74.81(19) . .
O2 Eu2 O7 74.02(17) 2 .
O3 Eu2 O7 71.90(17) 3_556 .
O3 Eu2 O7 120.69(17) 4_454 .
O5B Eu2 O7 120.5(8) 2 .
O5B Eu2 O7 139.2(4) . .
O7 Eu2 O7 49.2(2) 2 .
O5A Eu2 N4 152.9(7) 2 .
O5A Eu2 N4 152.9(7) . .
O2 Eu2 N4 72.82(15) . .
O2 Eu2 N4 72.82(15) 2 .
O3 Eu2 N4 96.30(13) 3_556 .
O3 Eu2 N4 96.30(13) 4_454 .
O5B Eu2 N4 134.1(7) 2 .
O5B Eu2 N4 134.1(7) . .
O7 Eu2 N4 24.58(10) 2 .
O7 Eu2 N4 24.58(10) . .
O2 C1 O1 125.7(6) . .
O2 C1 C2 117.6(6) . .
O1 C1 C2 116.6(6) . .
C7 C2 C3 120.4(6) . .
C7 C2 C1 121.2(6) . .
C3 C2 C1 118.3(6) . .
C4 C3 C2 119.9(6) . .
C3 C4 C5 119.3(6) . .
C6 C5 C4 121.5(6) . .
C6 C5 N1 120.4(6) . .
C4 C5 N1 118.1(6) . .
C5 C6 C7 118.3(6) . .
C2 C7 C6 120.5(6) . .
N1 C8 C9 121.6(7) . .
C8 C9 C10 119.7(7) . .
C9 C10 C11 117.9(6) . .
C9 C10 C17 121.4(6) . .
C11 C10 C17 120.6(6) . .
C12 C11 C10 120.0(7) . .
N1 C12 C11 120.7(7) . .
C17 C13 C14 119.4(6) . .
N2 C14 C13 120.7(6) . .
N2 C15 C16 120.2(6) . .
C15 C16 C17 120.0(7) . .
C13 C17 C16 118.9(6) . .
C13 C17 C10 120.3(6) . .
C16 C17 C10 120.7(6) . .
C23 C18 C19 118.3(6) . .
C20 C19 C18 120.7(6) . .
C19 C20 C21 118.8(5) . .
C19 C20 C24 120.5(6) . .
C21 C20 C24 120.7(5) . .
C22 C21 C20 121.2(6) . .
C23 C22 C21 118.8(6) . .
C22 C23 C18 122.2(6) . .
C22 C23 N2 118.5(6) . .
C18 C23 N2 119.3(6) . .
O3 C24 O4 124.2(6) . .
O3 C24 C20 117.1(6) . .
O4 C24 C20 118.6(5) . .
O6 C25 O5A 122.8(8) . .
O6 C25 O5B 120.1(9) . .
O5A C25 O5B 40.5(7) . .
O6 C25 C26 120.7(6) . .
O5A C25 C26 112.9(9) . .
O5B C25 C26 114.9(9) . .
C31 C26 C27 119.6(7) . .
C31 C26 C25 122.1(6) . .
C27 C26 C25 118.3(7) . .
C26 C27 C28 119.8(8) . .
C29 C28 C27 118.2(7) . .
C28 C29 C30 123.1(7) . .
C28 C29 N3 118.0(7) . .
C30 C29 N3 118.9(7) . .
C29 C30 C31 117.9(7) . .
C26 C31 C30 121.3(7) . .
C33 C32 N3 122.0(8) . .
C32 C33 C34 121.0(8) . .
C33 C34 C35 117.2(7) . .
C33 C34 C34 122.8(9) . 5_585
C35 C34 C34 119.5(9) . 5_585
C36 C35 C34 119.0(7) . .
N3 C36 C35 122.4(7) . .
C1 O1 Eu1 143.7(5) . .
C1 O2 Eu2 156.0(6) . .
C24 O3 Eu2 138.1(4) . 3_444
C24 O4 Eu1 163.3(5) . 3_444
C25 O5A Eu2 153(2) . .
C25 O5B Eu2 141(2) . .
C25 O6 Eu1 147.5(5) . .
N4 O7 Eu2 95.5(4) . .
N5 O9 Eu1 96.1(5) . .
N5 O10 Eu1 96.6(4) . .
N6 O12 Eu1 89.3(6) . .
N6 O13 Eu1 102.7(6) . .
N7 O15 Eu1 98.2(6) . .
N7 O16 Eu1 98.1(7) . .
C8 N1 C12 120.0(6) . .
C8 N1 C5 120.0(6) . .
C12 N1 C5 120.1(6) . .
C14 N2 C15 120.6(5) . .
C14 N2 C23 121.5(5) . .
C15 N2 C23 117.9(5) . .
C36 N3 C32 117.8(7) . .
C36 N3 C29 120.2(6) . .
C32 N3 C29 121.7(7) . .
O7 N4 O7 119.8(8) . 2
O7 N4 O8 120.1(4) . .
O7 N4 O8 120.1(4) 2 .
O7 N4 Eu2 59.9(4) . .
O7 N4 Eu2 59.9(4) 2 .
O8 N4 Eu2 180.000(1) . .
O11 N5 O9 121.5(9) . .
O11 N5 O10 119.7(9) . .
O9 N5 O10 118.7(7) . .
O11 N5 Eu1 175.4(8) . .
O9 N5 Eu1 59.8(4) . .
O10 N5 Eu1 59.0(4) . .
O13 N6 O12 122.3(8) . .
O13 N6 O14 118.3(10) . .
O12 N6 O14 119.2(10) . .
O13 N6 Eu1 55.4(5) . .
O12 N6 Eu1 67.0(5) . .
O14 N6 Eu1 171.1(9) . .
O17 N7 O16 124.2(12) . .
O17 N7 O15 119.8(12) . .
O16 N7 O15 116.0(9) . .
O17 N7 Eu1 173.1(8) . .
O16 N7 Eu1 58.6(5) . .
O15 N7 Eu1 57.8(4) . .

loop_
_geom_bond_atom_site_label_1
_geom_bond_atom_site_label_2
_geom_bond_distance
_geom_bond_site_symmetry_2
Eu1 O6 2.396(5) .
Eu1 O1 2.411(5) .
Eu1 O4 2.440(5) 3_556
Eu1 O18 2.538(6) .
Eu1 O13 2.610(7) .
Eu1 O10 2.614(5) .
Eu1 O9 2.631(6) .
Eu1 O15 2.670(6) .
Eu1 O16 2.692(7) .
Eu1 O12 2.849(8) .
Eu1 N5 3.028(7) .
Eu1 N6 3.094(8) .
Eu2 O5A 2.374(10) 2
Eu2 O5A 2.374(10) .
Eu2 O2 2.384(5) .
Eu2 O2 2.384(5) 2
Eu2 O3 2.416(5) 3_556
Eu2 O3 2.416(5) 4_454
Eu2 O5B 2.457(15) 2
Eu2 O5B 2.457(15) .
Eu2 O7 2.620(5) 2
Eu2 O7 2.620(5) .
Eu2 N4 3.014(8) .
C1 O2 1.231(8) .
C1 O1 1.256(8) .
C1 C2 1.515(8) .
C2 C7 1.368(9) .
C2 C3 1.391(9) .
C3 C4 1.376(9) .
C4 C5 1.388(9) .
C5 C6 1.380(10) .
C5 N1 1.463(8) .
C6 C7 1.398(9) .
C8 N1 1.336(9) .
C8 C9 1.376(9) .
C9 C10 1.378(10) .
C10 C11 1.396(11) .
C10 C17 1.511(8) .
C11 C12 1.372(10) .
C12 N1 1.346(10) .
C13 C17 1.372(10) .
C13 C14 1.384(9) .
C14 N2 1.329(9) .
C15 N2 1.351(9) .
C15 C16 1.367(9) .
C16 C17 1.377(10) .
C18 C23 1.380(9) .
C18 C19 1.396(9) .
C19 C20 1.384(9) .
C20 C21 1.389(8) .
C20 C24 1.502(8) .
C21 C22 1.381(8) .
C22 C23 1.364(9) .
C23 N2 1.469(7) .
C24 O3 1.252(8) .
C24 O4 1.257(8) .
C25 O6 1.209(9) .
C25 O5A 1.315(19) .
C25 O5B 1.33(2) .
C25 C26 1.515(9) .
C26 C31 1.372(10) .
C26 C27 1.376(10) .
C27 C28 1.420(12) .
C28 C29 1.360(11) .
C29 C30 1.363(11) .
C29 N3 1.448(9) .
C30 C31 1.394(11) .
C32 C33 1.335(12) .
C32 N3 1.362(10) .
C33 C34 1.369(12) .
C34 C35 1.406(11) .
C34 C34 1.485(16) 5_585
C35 C36 1.364(11) .
C36 N3 1.336(10) .
O3 Eu2 2.416(5) 3_444
O4 Eu1 2.440(5) 3_444
O7 N4 1.260(6) .
O8 N4 1.266(11) .
O9 N5 1.246(9) .
O10 N5 1.259(10) .
O11 N5 1.233(9) .
O12 N6 1.239(11) .
O13 N6 1.185(11) .
O14 N6 1.276(11) .
O15 N7 1.283(12) .
O16 N7 1.249(12) .
O17 N7 1.236(11) .
N4 O7 1.260(6) 2

loop_
_platon_squeeze_void_nr
_platon_squeeze_void_average_x
_platon_squeeze_void_average_y
_platon_squeeze_void_average_z
_platon_squeeze_void_volume
_platon_squeeze_void_count_electrons
_platon_squeeze_void_content
1 0.331 -0.159 0.001 2556 742 ' '
